data_7125062
loop_
_publ_author_name
'Duncan, Andrew J. E.'
'Dudovitz, Roxanne L.'
'Dudovitz, Shawna J.'
'Stojakovi\'c, Jelena'
'Mariappan, S. V. Santhana'
'MacGillivray, Leonard R.'

_publ_section_title
;
 Quantitative and regiocontrolled cross-photocycloaddition of the
 anticancer drug 5-fluorouracil achieved in a cocrystal.
;
_journal_issue 89
_journal_name_full 'Chemical communications (Cambridge, England)'
_journal_page_first 13109
_journal_page_last 13111
_journal_paper_doi 10.1039/c6cc06570h
_journal_volume 52
_journal_year 2016
_chemical_formula_moiety 'C16 H13 F N4 O2'
_chemical_formula_sum 'C16 H13 F N4 O2'
_chemical_formula_weight 312.30
_chemical_name_common '5-fluoro-5,6-(bis(2-pyridyl)cyclobuta)uracil (fbpcu)'
_chemical_name_systematic
;
   6-fluoro-7,8-bis(2-pyridyl)-2,4-diazabicyclo[4.2.0]octa-3,5-dione
;
_space_group_crystal_system triclinic
_space_group_IT_number 2
_space_group_name_Hall '-P 1'
_space_group_name_H-M_alt 'P -1'
_atom_sites_solution_hydrogens mixed
_atom_sites_solution_primary direct
_audit_creation_date 2016-05-26
_audit_creation_method
;
Olex2 1.2
(compiled 2016.02.16 svn.r3265 for OlexSys, GUI svn.r5155)
;
_audit_update_record
;
2016-05-26 deposited with the CCDC.
2016-10-05 downloaded from the CCDC.
;
_cell_angle_alpha 98.513(5)
_cell_angle_beta 102.020(5)
_cell_angle_gamma 101.749(5)
_cell_formula_units_Z 4
_cell_length_a 7.8358(8)
_cell_length_b 12.4452(12)
_cell_length_c 15.6290(15)
_cell_measurement_reflns_used 5125
_cell_measurement_temperature 296(2)
_cell_measurement_theta_max 43.22
_cell_measurement_theta_min 5.478
_cell_volume 1430.3(2)
_computing_cell_refinement 'apexII (Bruker AXS, 2010)'
_computing_data_collection 'apexII (Bruker AXS, 2010)'
_computing_data_reduction 'apexII (Bruker AXS, 2010)'
_computing_molecular_graphics 'Olex2 (Dolomanov et al., 2009)'
_computing_publication_material 'Olex2 (Dolomanov et al., 2009)'
_computing_structure_refinement 'ShelXL (Sheldrick, 2015)'
_computing_structure_solution 'ShelXT (Sheldrick, 2015)'
_diffrn_ambient_temperature 296.15
_diffrn_measured_fraction_theta_full 0.997
_diffrn_measured_fraction_theta_max 0.995
_diffrn_measurement_device_type 'Bruker Nonius APEX II Kappa'
_diffrn_measurement_method 'CCD phi and omega scans'
_diffrn_radiation_type MoK\a
_diffrn_radiation_wavelength 0.71073
_diffrn_reflns_av_unetI/netI 0.0596
_diffrn_reflns_Laue_measured_fraction_full 0.997
_diffrn_reflns_Laue_measured_fraction_max 0.995
_diffrn_reflns_limit_h_max 9
_diffrn_reflns_limit_h_min -9
_diffrn_reflns_limit_k_max 14
_diffrn_reflns_limit_k_min -15
_diffrn_reflns_limit_l_max 18
_diffrn_reflns_limit_l_min 0
_diffrn_reflns_number 5257
_diffrn_reflns_point_group_measured_fraction_full 0.997
_diffrn_reflns_point_group_measured_fraction_max 0.995
_diffrn_reflns_theta_full 25.242
_diffrn_reflns_theta_max 25.426
_diffrn_reflns_theta_min 2.719
_exptl_absorpt_coefficient_mu 0.108
_exptl_absorpt_correction_type multi-scan
_exptl_absorpt_process_details
;
 TWINABS-2012/1 (Bruker,2012) was used for absorption correction.
 
For component 1:
 wR2(int) was 0.0550 before and 0.0469 after correction.
 The Ratio of minimum to maximum transmission is 0.92.
 The \l/2 correction factor is Not present
 
For component 2:
 wR2(int) was 0.0660 before and 0.0538 after correction.
 The Ratio of minimum to maximum transmission not present.
 The \l/2 correction factor is Not present

Final HKLF 4 output contains 38011 reflections, Rint = 0.0532
 (14264 with I > 3sig(I), Rint = 0.0341)
;
_exptl_crystal_colour colorless
_exptl_crystal_density_diffrn 1.450
_exptl_crystal_description plate-like
_exptl_crystal_F_000 648
_exptl_crystal_recrystallization_method 'Re-crystallisation from solvent'
_exptl_crystal_size_max 0.27
_exptl_crystal_size_mid 0.12
_exptl_crystal_size_min 0.06
_exptl_transmission_factor_max 0.955
_exptl_transmission_factor_min 0.893
_refine_diff_density_max 0.217
_refine_diff_density_min -0.215
_refine_diff_density_rms 0.050
_refine_ls_extinction_method none
_refine_ls_goodness_of_fit_ref 1.017
_refine_ls_hydrogen_treatment mixed
_refine_ls_matrix_type full
_refine_ls_number_parameters 432
_refine_ls_number_reflns 5257
_refine_ls_number_restraints 0
_refine_ls_restrained_S_all 1.017
_refine_ls_R_factor_all 0.0945
_refine_ls_R_factor_gt 0.0486
_refine_ls_shift/su_max 0.000
_refine_ls_shift/su_mean 0.000
_refine_ls_structure_factor_coef Fsqd
_refine_ls_weighting_details 'w=1/[\s^2^(Fo^2^)+(0.0535P)^2^+0.2055P] where P=(Fo^2^+2Fc^2^)/3'
_refine_ls_weighting_scheme calc
_refine_ls_wR_factor_gt 0.0991
_refine_ls_wR_factor_ref 0.1175
_reflns_Friedel_coverage 0.000
_reflns_number_gt 3446
_reflns_number_total 5257
_reflns_threshold_expression 'I > 2\s(I)'
_cod_data_source_file c6cc06570h2.cif
_cod_data_source_block mcg1545
_cod_database_code 7125062
_shelx_space_group_comment
;
The symmetry employed for this shelxl refinement is uniquely defined
by the following loop, which should always be used as a source of
symmetry information in preference to the above space-group names.
They are only intended as comments.
;
_shelx_estimated_absorpt_t_max 0.994
_shelx_estimated_absorpt_t_min 0.971
_olex2_refinement_description
;
1. Twinned data refinement
 Scales: 0.6911(19) 0.3089(19)
2. Fixed Uiso
 At 1.2 times of:
  All C(H) groups
3.a Ternary CH refined with riding coordinates:
 C6(H6), C7(H7), C11(H11), C22(H22), C23(H23), C27(H27)
3.b Aromatic/amide H refined with riding coordinates:
 C1(H1), C2(H2A), C3(H3A), C4(H4), C13(H13), C14(H14), C15(H15), C16(H16),
 C17(H17), C18(H18), C19(H19), C20(H20), C29(H29), C30(H30), C31(H31), C32(H32)
;
_olex2_submission_special_instructions 'No special instructions were received'
_solvent_exptl_crystal_recrystallization_method isopropanol

loop_
_space_group_symop_operation_xyz
'x, y, z'
'-x, -y, -z'

loop_
_atom_site_label
_atom_site_type_symbol
_atom_site_fract_x
_atom_site_fract_y
_atom_site_fract_z
_atom_site_U_iso_or_equiv
_atom_site_adp_type
_atom_site_occupancy
_atom_site_site_symmetry_order
_atom_site_calc_flag
_atom_site_refinement_flags_posn
F1 F 0.91323(19) 1.04902(11) 0.72766(9) 0.0389(4) Uani 1 1 d .
F2 F 0.30148(19) 0.78301(13) 0.99530(9) 0.0465(4) Uani 1 1 d .
O1 O 0.3651(2) 0.75121(15) 0.61935(12) 0.0383(5) Uani 1 1 d .
O2 O 0.7297(2) 1.03724(15) 0.54731(12) 0.0400(5) Uani 1 1 d .
O3 O 0.5706(2) 0.60645(14) 0.78557(11) 0.0371(5) Uani 1 1 d .
O4 O 0.3302(3) 0.56017(18) 1.02081(13) 0.0546(6) Uani 1 1 d .
N1 N 0.7582(3) 0.75219(19) 0.48662(15) 0.0433(6) Uani 1 1 d .
N2 N 0.6627(3) 0.78471(19) 0.68299(14) 0.0319(5) Uani 1 1 d .
N3 N 0.5530(3) 0.89399(18) 0.58610(14) 0.0311(5) Uani 1 1 d .
N4 N 1.2649(3) 0.94251(18) 0.76053(14) 0.0378(5) Uani 1 1 d .
N5 N 0.0982(3) 0.4467(2) 0.80095(15) 0.0481(6) Uani 1 1 d .
N6 N 0.3259(3) 0.67501(18) 0.79189(15) 0.0319(5) Uani 1 1 d .
N7 N 0.4561(3) 0.59244(19) 0.90615(14) 0.0354(6) Uani 1 1 d .
N8 N -0.0943(3) 0.80558(18) 0.90358(14) 0.0399(6) Uani 1 1 d .
C1 C 0.6590(4) 0.6736(3) 0.4162(2) 0.0567(9) Uani 1 1 d .
H1 H 0.5850 0.6960 0.3711 0.068 Uiso 1 1 calc R
C2 C 0.6589(4) 0.5629(3) 0.4059(2) 0.0577(9) Uani 1 1 d .
H2A H 0.5846 0.5114 0.3563 0.069 Uiso 1 1 calc R
C3 C 0.7699(5) 0.5304(3) 0.4700(3) 0.0742(11) Uani 1 1 d .
H3A H 0.7741 0.4557 0.4655 0.089 Uiso 1 1 calc R
C4 C 0.8761(4) 0.6097(3) 0.5419(2) 0.0604(9) Uani 1 1 d .
H4 H 0.9560 0.5893 0.5857 0.072 Uiso 1 1 calc R
C5 C 0.8653(3) 0.7189(2) 0.54948(16) 0.0305(6) Uani 1 1 d .
C6 C 0.9656(3) 0.8028(2) 0.63270(15) 0.0273(6) Uani 1 1 d .
H6 H 1.0626 0.7760 0.6669 0.033 Uiso 1 1 calc R
C7 C 0.8462(3) 0.8439(2) 0.69403(15) 0.0260(6) Uani 1 1 d .
H7 H 0.9111 0.8569 0.7569 0.031 Uiso 1 1 calc R
C8 C 0.5199(3) 0.8048(2) 0.62995(16) 0.0288(6) Uani 1 1 d .
C9 C 0.7139(3) 0.9642(2) 0.59123(16) 0.0285(6) Uani 1 1 d .
C10 C 0.8727(3) 0.9526(2) 0.66139(15) 0.0260(6) Uani 1 1 d .
C11 C 1.0327(3) 0.9262(2) 0.62550(16) 0.0284(6) Uani 1 1 d .
H11 H 1.0247 0.9360 0.5638 0.034 Uiso 1 1 calc R
C12 C 1.2145(3) 0.9841(2) 0.68776(16) 0.0282(6) Uani 1 1 d .
C13 C 1.3223(4) 1.0757(2) 0.66964(18) 0.0418(7) Uani 1 1 d .
H13 H 1.2837 1.1042 0.6192 0.050 Uiso 1 1 calc R
C14 C 1.4889(4) 1.1249(3) 0.7276(2) 0.0551(8) Uani 1 1 d .
H14 H 1.5638 1.1866 0.7163 0.066 Uiso 1 1 calc R
C15 C 1.5425(4) 1.0819(3) 0.80154(19) 0.0469(8) Uani 1 1 d .
H15 H 1.6542 1.1130 0.8412 0.056 Uiso 1 1 calc R
C16 C 1.4266(4) 0.9920(3) 0.81506(18) 0.0438(7) Uani 1 1 d .
H16 H 1.4624 0.9631 0.8656 0.053 Uiso 1 1 calc R
C17 C 0.0895(5) 0.3450(3) 0.7542(2) 0.0614(9) Uani 1 1 d .
H17 H 0.1756 0.3073 0.7752 0.074 Uiso 1 1 calc R
C18 C -0.0394(5) 0.2940(3) 0.6774(2) 0.0616(10) Uani 1 1 d .
H18 H -0.0392 0.2242 0.6466 0.074 Uiso 1 1 calc R
C19 C -0.1677(5) 0.3476(3) 0.6472(2) 0.0703(10) Uani 1 1 d .
H19 H -0.2580 0.3147 0.5957 0.084 Uiso 1 1 calc R
C20 C -0.1614(4) 0.4512(3) 0.6943(2) 0.0567(9) Uani 1 1 d .
H20 H -0.2495 0.4885 0.6753 0.068 Uiso 1 1 calc R
C21 C -0.0250(3) 0.5000(2) 0.76945(17) 0.0321(6) Uani 1 1 d .
C22 C -0.0022(3) 0.6176(2) 0.81650(16) 0.0284(6) Uani 1 1 d .
H22 H -0.0943 0.6514 0.7864 0.034 Uiso 1 1 calc R
C23 C 0.1910(3) 0.6983(2) 0.83661(15) 0.0268(6) Uani 1 1 d .
H23 H 0.1790 0.7746 0.8337 0.032 Uiso 1 1 calc R
C24 C 0.4548(3) 0.6249(2) 0.82442(16) 0.0290(6) Uani 1 1 d .
C25 C 0.3356(3) 0.6041(2) 0.95681(17) 0.0364(7) Uani 1 1 d .
C26 C 0.2200(3) 0.6842(2) 0.93207(16) 0.0305(6) Uani 1 1 d .
C27 C 0.0165(3) 0.6392(2) 0.91934(16) 0.0300(6) Uani 1 1 d .
H27 H -0.0136 0.5703 0.9420 0.036 Uiso 1 1 calc R
C28 C -0.0723(3) 0.7280(2) 0.95274(16) 0.0310(6) Uani 1 1 d .
C29 C -0.1207(4) 0.7316(3) 1.03278(19) 0.0496(8) Uani 1 1 d .
H29 H -0.1021 0.6776 1.0666 0.060 Uiso 1 1 calc R
C30 C -0.1971(5) 0.8164(3) 1.0624(2) 0.0632(10) Uani 1 1 d .
H30 H -0.2308 0.8202 1.1162 0.076 Uiso 1 1 calc R
C31 C -0.2221(5) 0.8944(3) 1.0111(2) 0.0592(9) Uani 1 1 d .
H31 H -0.2741 0.9520 1.0290 0.071 Uiso 1 1 calc R
C32 C -0.1691(4) 0.8861(3) 0.9332(2) 0.0505(8) Uani 1 1 d .
H32 H -0.1861 0.9396 0.8987 0.061 Uiso 1 1 calc R
H6A H 0.332(3) 0.702(2) 0.7386(18) 0.040(7) Uiso 1 1 d .
H2 H 0.634(4) 0.730(2) 0.7096(18) 0.045(8) Uiso 1 1 d .
H3 H 0.464(4) 0.901(2) 0.5499(17) 0.035(8) Uiso 1 1 d .
H7A H 0.534(4) 0.552(2) 0.9217(18) 0.051(9) Uiso 1 1 d .

loop_
_atom_site_aniso_label
_atom_site_aniso_U_11
_atom_site_aniso_U_22
_atom_site_aniso_U_33
_atom_site_aniso_U_23
_atom_site_aniso_U_13
_atom_site_aniso_U_12
F1 0.0412(9) 0.0335(9) 0.0364(8) -0.0017(7) 0.0024(7) 0.0101(7)
F2 0.0425(9) 0.0540(11) 0.0363(9) -0.0025(8) 0.0028(7) 0.0118(8)
O1 0.0249(10) 0.0405(11) 0.0507(11) 0.0141(9) 0.0119(9) 0.0045(9)
O2 0.0357(11) 0.0386(11) 0.0462(11) 0.0236(9) 0.0021(9) 0.0075(9)
O3 0.0287(10) 0.0492(12) 0.0395(10) 0.0131(9) 0.0145(9) 0.0137(9)
O4 0.0592(14) 0.0879(17) 0.0444(12) 0.0418(12) 0.0251(10) 0.0462(13)
N1 0.0418(14) 0.0403(14) 0.0400(14) 0.0021(11) -0.0021(11) 0.0094(12)
N2 0.0263(13) 0.0369(14) 0.0396(13) 0.0226(11) 0.0114(10) 0.0093(11)
N3 0.0216(12) 0.0364(14) 0.0353(13) 0.0144(10) 0.0006(10) 0.0084(10)
N4 0.0333(13) 0.0449(14) 0.0330(12) 0.0127(10) 0.0008(10) 0.0084(11)
N5 0.0664(17) 0.0416(15) 0.0422(14) 0.0124(12) 0.0129(13) 0.0239(13)
N6 0.0285(12) 0.0422(14) 0.0328(13) 0.0196(11) 0.0116(10) 0.0134(11)
N7 0.0310(13) 0.0497(15) 0.0348(13) 0.0195(11) 0.0094(10) 0.0211(12)
N8 0.0474(14) 0.0429(14) 0.0404(13) 0.0152(11) 0.0172(11) 0.0242(12)
C1 0.055(2) 0.058(2) 0.0425(18) -0.0011(16) -0.0052(15) 0.0074(17)
C2 0.048(2) 0.053(2) 0.054(2) -0.0168(16) 0.0054(17) -0.0020(16)
C3 0.079(3) 0.035(2) 0.091(3) -0.0130(19) 0.002(2) 0.0109(19)
C4 0.070(2) 0.039(2) 0.065(2) 0.0044(16) -0.0002(18) 0.0194(17)
C5 0.0263(14) 0.0309(16) 0.0357(15) 0.0058(12) 0.0100(12) 0.0082(12)
C6 0.0248(14) 0.0290(15) 0.0293(13) 0.0096(11) 0.0043(11) 0.0089(11)
C7 0.0227(13) 0.0334(15) 0.0247(13) 0.0110(11) 0.0055(11) 0.0095(11)
C8 0.0287(16) 0.0303(15) 0.0307(14) 0.0076(12) 0.0111(12) 0.0093(12)
C9 0.0283(15) 0.0289(15) 0.0294(14) 0.0081(12) 0.0057(12) 0.0093(12)
C10 0.0263(14) 0.0254(14) 0.0249(13) 0.0047(11) 0.0029(11) 0.0065(11)
C11 0.0261(14) 0.0333(15) 0.0251(13) 0.0088(11) 0.0048(11) 0.0050(12)
C12 0.0246(13) 0.0317(15) 0.0298(14) 0.0072(11) 0.0077(11) 0.0080(12)
C13 0.0385(17) 0.0424(18) 0.0395(16) 0.0136(13) 0.0027(13) 0.0021(14)
C14 0.0381(18) 0.053(2) 0.061(2) 0.0112(17) 0.0046(16) -0.0100(15)
C15 0.0299(16) 0.058(2) 0.0416(18) -0.0029(15) -0.0015(14) 0.0043(15)
C16 0.0350(17) 0.061(2) 0.0321(15) 0.0103(14) -0.0026(13) 0.0147(16)
C17 0.097(3) 0.041(2) 0.061(2) 0.0177(17) 0.028(2) 0.0334(19)
C18 0.090(3) 0.0294(18) 0.062(2) -0.0018(16) 0.037(2) -0.0051(19)
C19 0.058(2) 0.061(3) 0.071(2) -0.0102(19) 0.0073(19) -0.0060(19)
C20 0.0381(18) 0.053(2) 0.067(2) -0.0076(17) 0.0043(16) 0.0054(15)
C21 0.0271(14) 0.0366(16) 0.0358(15) 0.0120(12) 0.0143(12) 0.0051(12)
C22 0.0266(14) 0.0319(15) 0.0303(14) 0.0100(11) 0.0084(11) 0.0105(12)
C23 0.0285(14) 0.0284(15) 0.0283(13) 0.0112(11) 0.0083(11) 0.0121(11)
C24 0.0261(14) 0.0330(15) 0.0278(14) 0.0079(11) 0.0053(12) 0.0069(12)
C25 0.0318(15) 0.0523(18) 0.0318(15) 0.0172(14) 0.0076(12) 0.0188(14)
C26 0.0294(14) 0.0355(16) 0.0277(14) 0.0052(12) 0.0060(12) 0.0121(12)
C27 0.0338(15) 0.0318(15) 0.0321(14) 0.0149(11) 0.0137(12) 0.0135(12)
C28 0.0278(14) 0.0366(16) 0.0293(14) 0.0069(12) 0.0059(11) 0.0105(12)
C29 0.061(2) 0.060(2) 0.0440(17) 0.0217(15) 0.0261(16) 0.0299(17)
C30 0.084(3) 0.078(3) 0.050(2) 0.0157(18) 0.0402(19) 0.042(2)
C31 0.074(2) 0.063(2) 0.057(2) 0.0083(16) 0.0270(18) 0.043(2)
C32 0.060(2) 0.053(2) 0.0494(19) 0.0141(15) 0.0169(16) 0.0321(17)

loop_
_atom_type_symbol
_atom_type_description
_atom_type_scat_dispersion_real
_atom_type_scat_dispersion_imag
_atom_type_scat_source
C C 0.0033 0.0016 'International Tables Vol C Tables 4.2.6.8 and 6.1.1.4'
H H 0.0000 0.0000 'International Tables Vol C Tables 4.2.6.8 and 6.1.1.4'
N N 0.0061 0.0033 'International Tables Vol C Tables 4.2.6.8 and 6.1.1.4'
O O 0.0106 0.0060 'International Tables Vol C Tables 4.2.6.8 and 6.1.1.4'
F F 0.0171 0.0103 'International Tables Vol C Tables 4.2.6.8 and 6.1.1.4'

loop_
_geom_angle_atom_site_label_1
_geom_angle_atom_site_label_2
_geom_angle_atom_site_label_3
_geom_angle
C5 N1 C1 116.9(2)
C7 N2 H2 122.2(18)
C8 N2 C7 124.9(2)
C8 N2 H2 112.9(19)
C8 N3 H3 115.2(18)
C9 N3 C8 127.7(2)
C9 N3 H3 116.9(18)
C12 N4 C16 117.5(2)
C21 N5 C17 117.5(3)
C23 N6 H6A 118.9(15)
C24 N6 C23 124.0(2)
C24 N6 H6A 116.8(15)
C24 N7 H7A 114.8(18)
C25 N7 C24 126.5(2)
C25 N7 H7A 118.1(18)
C32 N8 C28 117.9(2)
N1 C1 H1 117.8
N1 C1 C2 124.5(3)
C2 C1 H1 117.8
C1 C2 H2A 121.0
C3 C2 C1 118.0(3)
C3 C2 H2A 121.0
C2 C3 H3A 120.7
C2 C3 C4 118.6(3)
C4 C3 H3A 120.7
C3 C4 H4 119.8
C5 C4 C3 120.4(3)
C5 C4 H4 119.8
N1 C5 C4 121.6(3)
N1 C5 C6 118.1(2)
C4 C5 C6 120.2(2)
C5 C6 H6 111.0
C5 C6 C7 115.44(19)
C5 C6 C11 118.7(2)
C7 C6 H6 111.0
C11 C6 H6 111.0
C11 C6 C7 87.91(17)
N2 C7 C6 121.5(2)
N2 C7 H7 109.6
N2 C7 C10 115.9(2)
C6 C7 H7 109.6
C10 C7 C6 88.82(17)
C10 C7 H7 109.6
O1 C8 N2 123.9(2)
O1 C8 N3 119.3(2)
N2 C8 N3 116.8(2)
O2 C9 N3 122.7(2)
O2 C9 C10 121.4(2)
N3 C9 C10 115.7(2)
F1 C10 C7 115.16(19)
F1 C10 C9 104.95(18)
F1 C10 C11 115.90(19)
C7 C10 C9 115.2(2)
C7 C10 C11 90.39(17)
C9 C10 C11 115.38(19)
C6 C11 C10 88.26(17)
C6 C11 H11 113.1
C10 C11 H11 113.1
C12 C11 C6 113.65(19)
C12 C11 C10 113.48(19)
C12 C11 H11 113.1
N4 C12 C11 117.2(2)
N4 C12 C13 121.8(2)
C13 C12 C11 121.0(2)
C12 C13 H13 120.5
C12 C13 C14 119.1(3)
C14 C13 H13 120.5
C13 C14 H14 120.3
C15 C14 C13 119.5(3)
C15 C14 H14 120.3
C14 C15 H15 121.2
C16 C15 C14 117.7(3)
C16 C15 H15 121.2
N4 C16 C15 124.4(3)
N4 C16 H16 117.8
C15 C16 H16 117.8
N5 C17 H17 118.3
N5 C17 C18 123.5(3)
C18 C17 H17 118.3
C17 C18 H18 120.7
C19 C18 C17 118.6(3)
C19 C18 H18 120.7
C18 C19 H19 120.6
C18 C19 C20 118.7(3)
C20 C19 H19 120.6
C19 C20 H20 120.0
C19 C20 C21 120.1(3)
C21 C20 H20 120.0
N5 C21 C20 121.5(3)
N5 C21 C22 116.9(2)
C20 C21 C22 121.5(2)
C21 C22 H22 111.0
C21 C22 C23 116.8(2)
C21 C22 C27 117.8(2)
C23 C22 H22 111.0
C27 C22 H22 111.0
C27 C22 C23 87.29(18)
N6 C23 C22 122.9(2)
N6 C23 H23 109.1
N6 C23 C26 116.1(2)
C22 C23 H23 109.1
C26 C23 C22 88.66(18)
C26 C23 H23 109.1
O3 C24 N6 123.2(2)
O3 C24 N7 119.0(2)
N6 C24 N7 117.8(2)
O4 C25 N7 122.7(2)
O4 C25 C26 122.1(2)
N7 C25 C26 115.0(2)
F2 C26 C23 114.7(2)
F2 C26 C25 104.33(19)
F2 C26 C27 116.48(19)
C23 C26 C25 115.1(2)
C23 C26 C27 90.79(18)
C25 C26 C27 115.8(2)
C22 C27 H27 113.2
C26 C27 C22 88.08(17)
C26 C27 H27 113.2
C28 C27 C22 114.42(19)
C28 C27 C26 112.5(2)
C28 C27 H27 113.2
N8 C28 C27 117.2(2)
N8 C28 C29 121.6(2)
C29 C28 C27 121.1(2)
C28 C29 H29 120.3
C28 C29 C30 119.4(3)
C30 C29 H29 120.3
C29 C30 H30 120.6
C31 C30 C29 118.7(3)
C31 C30 H30 120.6
C30 C31 H31 120.7
C32 C31 C30 118.6(3)
C32 C31 H31 120.7
N8 C32 C31 123.8(3)
N8 C32 H32 118.1
C31 C32 H32 118.1

loop_
_geom_bond_atom_site_label_1
_geom_bond_atom_site_label_2
_geom_bond_distance
F1 C10 1.398(3)
F2 C26 1.398(3)
O1 C8 1.224(3)
O2 C9 1.220(3)
O3 C24 1.232(3)
O4 C25 1.213(3)
N1 C1 1.337(4)
N1 C5 1.326(3)
N2 C7 1.438(3)
N2 C8 1.339(3)
N2 H2 0.86(3)
N3 C8 1.397(3)
N3 C9 1.359(3)
N3 H3 0.83(3)
N4 C12 1.337(3)
N4 C16 1.337(3)
N5 C17 1.346(4)
N5 C21 1.331(3)
N6 C23 1.436(3)
N6 C24 1.344(3)
N6 H6A 0.95(3)
N7 C24 1.394(3)
N7 C25 1.368(3)
N7 H7A 0.89(3)
N8 C28 1.336(3)
N8 C32 1.332(3)
C1 H1 0.9300
C1 C2 1.363(4)
C2 H2A 0.9300
C2 C3 1.351(5)
C3 H3A 0.9300
C3 C4 1.370(4)
C4 H4 0.9300
C4 C5 1.368(4)
C5 C6 1.496(3)
C6 H6 0.9800
C6 C7 1.575(3)
C6 C11 1.548(3)
C7 H7 0.9800
C7 C10 1.506(3)
C9 C10 1.524(3)
C10 C11 1.549(3)
C11 H11 0.9800
C11 C12 1.514(3)
C12 C13 1.378(3)
C13 H13 0.9300
C13 C14 1.385(4)
C14 H14 0.9300
C14 C15 1.368(4)
C15 H15 0.9300
C15 C16 1.364(4)
C16 H16 0.9300
C17 H17 0.9300
C17 C18 1.368(5)
C18 H18 0.9300
C18 C19 1.359(5)
C19 H19 0.9300
C19 C20 1.373(4)
C20 H20 0.9300
C20 C21 1.376(4)
C21 C22 1.495(3)
C22 H22 0.9800
C22 C23 1.578(3)
C22 C27 1.560(3)
C23 H23 0.9800
C23 C26 1.504(3)
C25 C26 1.517(3)
C26 C27 1.538(3)
C27 H27 0.9800
C27 C28 1.507(3)
C28 C29 1.378(3)
C29 H29 0.9300
C29 C30 1.383(4)
C30 H30 0.9300
C30 C31 1.366(4)
C31 H31 0.9300
C31 C32 1.362(4)
C32 H32 0.9300

loop_
_geom_hbond_atom_site_label_D
_geom_hbond_atom_site_label_H
_geom_hbond_atom_site_label_A
_geom_hbond_distance_DH
_geom_hbond_distance_HA
_geom_hbond_distance_DA
_geom_hbond_angle_DHA
_geom_hbond_site_symmetry_A
C2 H2A O3 0.93 2.39 3.314(4) 169.8 2_666
C7 H7 N8 0.98 2.48 3.330(3) 145.4 1_655
C13 H13 N1 0.93 2.63 3.522(4) 160.5 2_776
C15 H15 F2 0.93 2.61 3.220(3) 124.0 2_777
C22 H22 O3 0.98 2.57 3.252(3) 126.9 1_455
C23 H23 N4 0.98 2.57 3.409(3) 144.3 1_455
N6 H6A O1 0.95(3) 2.10(3) 3.041(3) 174(2) .
N2 H2 O3 0.86(3) 2.12(3) 2.983(3) 175(3) .
N3 H3 O2 0.83(3) 2.25(3) 3.060(3) 166(2) 2_676
N7 H7A O4 0.89(3) 2.11(3) 2.976(3) 164(2) 2_667

loop_
_geom_torsion_atom_site_label_1
_geom_torsion_atom_site_label_2
_geom_torsion_atom_site_label_3
_geom_torsion_atom_site_label_4
_geom_torsion
F1 C10 C11 C6 134.92(19)
F1 C10 C11 C12 19.8(3)
F2 C26 C27 C22 135.7(2)
F2 C26 C27 C28 20.0(3)
O2 C9 C10 F1 66.4(3)
O2 C9 C10 C7 -165.8(2)
O2 C9 C10 C11 -62.4(3)
O4 C25 C26 F2 74.7(3)
O4 C25 C26 C23 -158.8(3)
O4 C25 C26 C27 -54.7(4)
N1 C1 C2 C3 -1.9(5)
N1 C5 C6 C7 67.6(3)
N1 C5 C6 C11 -34.8(3)
N2 C7 C10 F1 99.9(2)
N2 C7 C10 C9 -22.5(3)
N2 C7 C10 C11 -141.0(2)
N3 C9 C10 F1 -108.6(2)
N3 C9 C10 C7 19.1(3)
N3 C9 C10 C11 122.5(2)
N4 C12 C13 C14 1.2(4)
N5 C17 C18 C19 -1.2(5)
N5 C21 C22 C23 47.8(3)
N5 C21 C22 C27 -54.1(3)
N6 C23 C26 F2 96.5(3)
N6 C23 C26 C25 -24.6(3)
N6 C23 C26 C27 -143.7(2)
N7 C25 C26 F2 -100.2(3)
N7 C25 C26 C23 26.3(3)
N7 C25 C26 C27 130.4(2)
N8 C28 C29 C30 1.3(4)
C1 N1 C5 C4 1.1(4)
C1 N1 C5 C6 -174.7(2)
C1 C2 C3 C4 0.2(5)
C2 C3 C4 C5 2.0(5)
C3 C4 C5 N1 -2.7(5)
C3 C4 C5 C6 173.1(3)
C4 C5 C6 C7 -108.4(3)
C4 C5 C6 C11 149.3(3)
C5 N1 C1 C2 1.2(5)
C5 C6 C7 N2 15.3(3)
C5 C6 C7 C10 -104.7(2)
C5 C6 C11 C10 102.3(2)
C5 C6 C11 C12 -142.8(2)
C6 C7 C10 F1 -135.26(19)
C6 C7 C10 C9 102.3(2)
C6 C7 C10 C11 -16.19(17)
C6 C11 C12 N4 -23.6(3)
C6 C11 C12 C13 156.5(2)
C7 N2 C8 O1 177.7(2)
C7 N2 C8 N3 -3.5(4)
C7 C6 C11 C10 -15.76(17)
C7 C6 C11 C12 99.2(2)
C7 C10 C11 C6 16.49(18)
C7 C10 C11 C12 -98.6(2)
C8 N2 C7 C6 -90.2(3)
C8 N2 C7 C10 15.5(3)
C8 N3 C9 O2 177.1(2)
C8 N3 C9 C10 -7.9(4)
C9 N3 C8 O1 178.4(2)
C9 N3 C8 N2 -0.6(4)
C9 C10 C11 C6 -101.9(2)
C9 C10 C11 C12 143.0(2)
C10 C11 C12 N4 75.2(3)
C10 C11 C12 C13 -104.6(3)
C11 C6 C7 N2 136.2(2)
C11 C6 C7 C10 16.22(17)
C11 C12 C13 C14 -178.9(2)
C12 N4 C16 C15 0.3(4)
C12 C13 C14 C15 -0.3(4)
C13 C14 C15 C16 -0.5(4)
C14 C15 C16 N4 0.6(4)
C16 N4 C12 C11 178.9(2)
C16 N4 C12 C13 -1.2(4)
C17 N5 C21 C20 3.0(4)
C17 N5 C21 C22 -173.7(2)
C17 C18 C19 C20 0.9(5)
C18 C19 C20 C21 1.3(5)
C19 C20 C21 N5 -3.3(4)
C19 C20 C21 C22 173.1(3)
C20 C21 C22 C23 -128.9(3)
C20 C21 C22 C27 129.2(3)
C21 N5 C17 C18 -0.7(4)
C21 C22 C23 N6 17.7(3)
C21 C22 C23 C26 -102.9(2)
C21 C22 C27 C26 102.4(2)
C21 C22 C27 C28 -143.7(2)
C22 C23 C26 F2 -137.1(2)
C22 C23 C26 C25 101.9(2)
C22 C23 C26 C27 -17.27(18)
C22 C27 C28 N8 -24.9(3)
C22 C27 C28 C29 158.1(2)
C23 N6 C24 O3 -179.3(2)
C23 N6 C24 N7 0.8(4)
C23 C22 C27 C26 -16.65(17)
C23 C22 C27 C28 97.2(2)
C23 C26 C27 C22 17.48(18)
C23 C26 C27 C28 -98.2(2)
C24 N6 C23 C22 -95.1(3)
C24 N6 C23 C26 11.5(4)
C24 N7 C25 O4 169.5(3)
C24 N7 C25 C26 -15.6(4)
C25 N7 C24 O3 -178.3(3)
C25 N7 C24 N6 1.6(4)
C25 C26 C27 C22 -101.0(2)
C25 C26 C27 C28 143.2(2)
C26 C27 C28 N8 73.6(3)
C26 C27 C28 C29 -103.4(3)
C27 C22 C23 N6 137.6(2)
C27 C22 C23 C26 17.04(17)
C27 C28 C29 C30 178.1(3)
C28 N8 C32 C31 0.9(4)
C28 C29 C30 C31 -0.1(5)
C29 C30 C31 C32 -0.6(5)
C30 C31 C32 N8 0.2(5)
C32 N8 C28 C27 -178.6(2)
C32 N8 C28 C29 -1.6(4)

loop_
_twin_individual_id
_twin_individual_mass_fraction_refined
1 0.6911(19)
2 0.3089(19)
